data_2005460
loop_
_publ_author_name
'Glidewell, C.'
'Ferguson, G.'

_publ_section_title
;
 Interpenetrating Square Nets in the Hydrogen-Bonded Structure of
 4,4'-Sulfonyldiphenol
;
_journal_issue 10
_journal_name_full 'Acta Crystallographica Section C'
_journal_page_first 2528
_journal_page_last 2530
_journal_paper_doi 10.1107/S0108270196009316
_journal_volume 52
_journal_year 1996
_chemical_formula_moiety 'C12 H10 O4 S '
_chemical_formula_sum 'C12 H10 O4 S'
_chemical_formula_weight 250.26
_chemical_name_systematic
;
4,4'-Sulfonyldiphenol
;
_space_group_IT_number 41
_symmetry_cell_setting orthorhombic
_symmetry_space_group_name_Hall 'A 2 -2ab'
_symmetry_space_group_name_H-M 'A b a 2'
_cell_angle_alpha 90.00
_cell_angle_beta 90.00
_cell_angle_gamma 90.00
_cell_formula_units_Z 8
_cell_length_a 15.048(2)
_cell_length_b 19.295(3)
_cell_length_c 8.1684(10)
_cell_measurement_reflns_used 25
_cell_measurement_temperature 294(1)
_cell_measurement_theta_max 17.0
_cell_measurement_theta_min 8.7
_cell_volume 2371.7(6)
_computing_cell_refinement 'SET4 and CELDIM (Enraf-Nonius, 1992)'
_computing_data_collection 'CAD-4/PC Software (Enraf-Nonius, 1992)'
_computing_data_reduction 'DATRD2 in NRCVAX94 (Gabe, Le Page, Charland, Lee & White, 1989)'
_computing_molecular_graphics
;NRCVAX94, ORTEPII (Johnson, 1976) in PLATON (Spek, 1995a), and
PLUTON (Spek 1995b)
;
_computing_publication_material 'NRCVAX94, SHELXL93  and WordPerfect macro PREPCIF'
_computing_structure_refinement 'NRCVAX94 and SHELXL93 (Sheldrick, 1993)'
_computing_structure_solution 'SOLVER in NRCVAX94'
_diffrn_ambient_temperature 294.0(10)
_diffrn_measurement_device 'Enraf-Nonius CAD-4'
_diffrn_measurement_method \q/2\q
_diffrn_radiation_monochromator graphite
_diffrn_radiation_source 'X-ray tube'
_diffrn_radiation_type 'Molybdenum K\a'
_diffrn_radiation_wavelength 0.7107
_diffrn_reflns_av_R_equivalents 0.027
_diffrn_reflns_av_sigmaI/netI 0.1311
_diffrn_reflns_limit_h_max 19
_diffrn_reflns_limit_h_min 0
_diffrn_reflns_limit_k_max 24
_diffrn_reflns_limit_k_min -24
_diffrn_reflns_limit_l_max 10
_diffrn_reflns_limit_l_min 0
_diffrn_reflns_number 2708
_diffrn_reflns_theta_max 26.87
_diffrn_reflns_theta_min 2.11
_diffrn_standards_decay_% 3.0
_diffrn_standards_interval_time 60
_diffrn_standards_number 3
_exptl_absorpt_coefficient_mu 0.272
_exptl_absorpt_correction_T_max 0.958
_exptl_absorpt_correction_T_min 0.946
_exptl_absorpt_correction_type 'numerical, by Gaussian integration from crystal shape'
_exptl_crystal_colour colorless
_exptl_crystal_density_diffrn 1.402
_exptl_crystal_density_meas ?
_exptl_crystal_description plate
_exptl_crystal_F_000 1040
_exptl_crystal_size_max 0.33
_exptl_crystal_size_mid 0.21
_exptl_crystal_size_min 0.17
_refine_diff_density_max 0.217
_refine_diff_density_min -0.265
_refine_ls_abs_structure_details 'Flack (1983) parameter = -0.05(18)'
_refine_ls_abs_structure_Flack -0.05(18)
_refine_ls_extinction_method none
_refine_ls_goodness_of_fit_all 0.905
_refine_ls_goodness_of_fit_obs 1.294
_refine_ls_hydrogen_treatment 'H atoms riding (C-H 0.93, O-H 0.82\%A)'
_refine_ls_matrix_type full
_refine_ls_number_parameters 156
_refine_ls_number_reflns 1386
_refine_ls_number_restraints 1
_refine_ls_restrained_S_all 0.905
_refine_ls_restrained_S_obs 1.292
_refine_ls_R_factor_all 0.1579
_refine_ls_R_factor_obs 0.0468
_refine_ls_shift/esd_max 0.000
_refine_ls_shift/esd_mean 0.000
_refine_ls_structure_factor_coef Fsqd
_refine_ls_weighting_details 'w=1/[\s^2^(Fo^2^)+(0.0310P)^2^] where P=(Fo^2^+2Fc^2^)/3'
_refine_ls_weighting_scheme calc
_refine_ls_wR_factor_all 0.0874
_refine_ls_wR_factor_obs 0.0722
_reflns_number_observed 565
_reflns_number_total 1386
_reflns_observed_criterion >2\s(I)
_cod_data_source_file ab1406.cif
_cod_data_source_block abs
_cod_depositor_comments
;
The following automatic conversions were performed:

'_exptl_crystal_density_meas' value 'not measured' was changed to '?'
- the value is perceived as not measured.

Automatic conversion script
Id: cif_fix_values 3008 2015-01-20 13:52:24Z robertas 

The following automatic conversions were performed:

'_refine_ls_weighting_scheme' value 'calc
w=1/[\s^2^(Fo^2^)+(0.0310P)^2^] where P=(Fo^2^+2Fc^2^)/3' was changed
to 'calc'. New tag '_refine_ls_weighting_details' was created. The
value of the new tag was set to 'w=1/[\s^2^(Fo^2^)+(0.0310P)^2^]
where P=(Fo^2^+2Fc^2^)/3'.

Automatic conversion script
Id: cif_fix_values 3143 2015-03-26 13:38:13Z robertas 
;
_cod_original_cell_volume 2371.6(6)
_cod_database_code 2005460

loop_
_symmetry_equiv_pos_as_xyz
'x, y, z'
'-x+1/2, y+1/2, z'
'x+1/2, -y+1/2, z'
'-x, -y, z'
'x, y+1/2, z+1/2'
'-x+1/2, y, z+1/2'
'x+1/2, -y, z+1/2'
'-x, -y+1/2, z+1/2'

loop_
_atom_site_aniso_label
_atom_site_aniso_U_11
_atom_site_aniso_U_22
_atom_site_aniso_U_33
_atom_site_aniso_U_12
_atom_site_aniso_U_13
_atom_site_aniso_U_23
S1 0.0572(8) 0.0536(7) 0.0555(10) -0.0030(8) 0.0095(13) 0.0049(13)
O1 0.070(2) 0.051(2) 0.140(6) -0.003(2) -0.009(3) 0.008(3)
O2 0.101(4) 0.053(3) 0.051(3) 0.014(3) 0.005(3) 0.006(3)
O11 0.046(2) 0.082(3) 0.094(3) 0.004(2) 0.018(4) -0.016(4)
O12 0.101(4) 0.060(3) 0.052(3) -0.010(3) 0.007(3) 0.020(2)
C11 0.049(3) 0.039(3) 0.046(4) 0.001(2) -0.002(4) 0.000(4)
C12 0.043(3) 0.049(3) 0.072(6) 0.005(3) -0.001(3) -0.003(3)
C13 0.059(4) 0.045(4) 0.095(6) 0.018(3) -0.005(4) 0.000(4)
C14 0.063(4) 0.037(3) 0.081(6) -0.003(3) 0.012(5) -0.012(4)
C15 0.048(3) 0.056(3) 0.089(6) 0.003(3) -0.019(5) -0.015(6)
C16 0.060(4) 0.049(3) 0.070(6) 0.006(3) -0.018(4) 0.014(4)
C21 0.043(4) 0.042(4) 0.047(4) 0.007(3) -0.004(4) 0.004(3)
C22 0.061(4) 0.045(4) 0.065(5) 0.005(3) -0.010(4) 0.013(4)
C23 0.069(5) 0.040(4) 0.068(6) 0.016(3) -0.003(4) -0.005(4)
C24 0.049(3) 0.045(3) 0.042(4) -0.007(3) -0.013(4) -0.005(5)
C25 0.055(4) 0.047(3) 0.048(5) 0.007(3) -0.006(4) 0.010(5)
C26 0.042(4) 0.039(3) 0.064(5) 0.009(3) 0.000(3) 0.012(4)

loop_
_atom_site_label
_atom_site_occupancy
_atom_site_fract_x
_atom_site_fract_y
_atom_site_fract_z
_atom_site_U_iso_or_equiv
_atom_site_thermal_displace_type
_atom_site_calc_flag
_atom_site_refinement_flags
_atom_site_type_symbol
S1 1 0.07269(9) 0.13582(8) 0.0000(3) 0.0554(4) Uani d . S
O1 1 0.3105(2) 0.3743(2) -0.0554(8) 0.087(2) Uani d . O
O2 1 0.1319(3) -0.0021(2) -0.6277(6) 0.0685(15) Uani d . O
O11 1 -0.0170(2) 0.1625(2) 0.0109(8) 0.0739(12) Uani d . O
O12 1 0.1032(3) 0.0904(2) 0.1284(5) 0.0713(15) Uani d . O
C11 1 0.1438(3) 0.2068(2) -0.0106(10) 0.0443(14) Uani d . C
C12 1 0.1121(3) 0.2696(3) -0.0668(8) 0.055(2) Uani d . C
C13 1 0.1689(4) 0.3250(3) -0.0806(8) 0.066(2) Uani d . C
C14 1 0.2570(4) 0.3181(3) -0.0372(8) 0.060(2) Uani d . C
C15 1 0.2893(3) 0.2553(3) 0.0177(11) 0.064(2) Uani d . C
C16 1 0.2320(4) 0.2004(2) 0.0314(9) 0.059(2) Uani d . C
C21 1 0.0852(4) 0.0929(3) -0.1852(8) 0.044(2) Uani d . C
C22 1 0.1414(4) 0.0361(3) -0.1988(9) 0.057(2) Uani d . C
C23 1 0.1558(5) 0.0053(3) -0.3460(9) 0.059(2) Uani d . C
C24 1 0.1143(3) 0.0306(3) -0.4827(10) 0.0454(15) Uani d . C
C25 1 0.0586(3) 0.0869(3) -0.4750(9) 0.050(2) Uani d . C
C26 1 0.0442(3) 0.1170(3) -0.3255(8) 0.048(2) Uani d . C
H1 1 0.3618 0.3636 -0.0333 0.130 Uiso calc R H
H2 1 0.1126 0.0213 -0.7037 0.103 Uiso calc R H
H12 1 0.0525 0.2743 -0.0952 0.066 Uiso calc R H
H13 1 0.1479 0.3673 -0.1192 0.080 Uiso calc R H
H15 1 0.3489 0.2504 0.0450 0.077 Uiso calc R H
H16 1 0.2531 0.1581 0.0698 0.071 Uiso calc R H
H22 1 0.1695 0.0190 -0.1059 0.068 Uiso calc R H
H23 1 0.1936 -0.0327 -0.3539 0.070 Uiso calc R H
H25 1 0.0314 0.1041 -0.5687 0.060 Uiso calc R H
H26 1 0.0058 0.1546 -0.3181 0.058 Uiso calc R H

loop_
_atom_type_symbol
_atom_type_description
_atom_type_scat_dispersion_real
_atom_type_scat_dispersion_imag
_atom_type_scat_source
C C 0.0033 0.0016 'International Tables Vol C Tables 4.2.6.8 and 6.1.1.4'
H H 0.0000 0.0000 'International Tables Vol C Tables 4.2.6.8 and 6.1.1.4'
O O 0.0106 0.0060 'International Tables Vol C Tables 4.2.6.8 and 6.1.1.4'
S S 0.1246 0.1234 'International Tables Vol C Tables 4.2.6.8 and 6.1.1.4'

loop_
_geom_angle_atom_site_label_1
_geom_angle_atom_site_label_2
_geom_angle_atom_site_label_3
_geom_angle
_geom_angle_publ_flag
O11 S1 O12 118.0(3) y
O11 S1 C11 107.2(2) y
O11 S1 C21 109.0(3) y
O12 S1 C11 108.6(3) y
O12 S1 C21 108.0(3) y
C11 S1 C21 105.4(3) y
S1 C11 C12 119.6(4) ?
S1 C11 C16 120.6(4) ?
C12 C11 C16 119.8(4) ?
C11 C12 C13 119.7(5) ?
C12 C13 C14 120.1(5) ?
O1 C14 C13 117.6(5) ?
O1 C14 C15 121.9(5) ?
C13 C14 C15 120.5(5) ?
C14 C15 C16 119.0(5) ?
C11 C16 C15 121.0(4) ?
S1 C21 C26 121.0(5) ?
S1 C21 C22 120.8(6) ?
C22 C21 C26 118.1(6) ?
C21 C22 C23 120.9(7) ?
C22 C23 C24 119.5(7) ?
O2 C24 C23 117.0(5) ?
O2 C24 C25 121.5(7) ?
C23 C24 C25 121.5(7) ?
C24 C25 C26 118.2(7) ?
C21 C26 C25 121.8(5) ?

loop_
_geom_bond_atom_site_label_1
_geom_bond_atom_site_label_2
_geom_bond_distance
_geom_bond_publ_flag
S1 O11 1.448(3) y
S1 O12 1.442(5) y
S1 C11 1.741(5) y
S1 C21 1.735(7) y
O1 C14 1.359(5) y
O2 C24 1.368(8) y
C11 C12 1.380(6) ?
C11 C16 1.377(7) ?
C12 C13 1.375(7) ?
C13 C14 1.380(7) ?
C14 C15 1.380(7) ?
C15 C16 1.371(6) ?
C21 C22 1.388(7) ?
C21 C26 1.381(7) ?
C22 C23 1.359(8) ?
C23 C24 1.369(8) ?
C24 C25 1.373(6) ?
C25 C26 1.369(8) ?

loop_
_geom_torsion_atom_site_label_1
_geom_torsion_atom_site_label_2
_geom_torsion_atom_site_label_3
_geom_torsion_atom_site_label_4
_geom_torsion
_geom_torsion_publ_flag
O12 S1 C11 C16 30.1(7) ?
O11 S1 C11 C16 158.5(6) ?
C21 S1 C11 C16 -85.5(7) ?
O12 S1 C11 C12 -152.1(5) y
O11 S1 C11 C12 -23.6(7) y
C21 S1 C11 C12 92.4(6) y
C16 C11 C12 C13 0.1(11) ?
S1 C11 C12 C13 -177.7(5) ?
C11 C12 C13 C14 -0.5(10) ?
C12 C13 C14 O1 179.2(6) ?
C12 C13 C14 C15 1.1(10) ?
O1 C14 C15 C16 -179.2(7) ?
C13 C14 C15 C16 -1.2(13) ?
C14 C15 C16 C11 0.8(14) ?
C12 C11 C16 C15 -0.3(12) ?
S1 C11 C16 C15 177.5(6) ?
O12 S1 C21 C26 165.8(5) ?
O11 S1 C21 C26 36.5(5) ?
C11 S1 C21 C26 -78.2(5) ?
O12 S1 C21 C22 -18.6(5) y
O11 S1 C21 C22 -147.8(4) y
C11 S1 C21 C22 97.4(5) y
C26 C21 C22 C23 0.2(9) ?
S1 C21 C22 C23 -175.6(5) ?
C21 C22 C23 C24 0.0(9) ?
C22 C23 C24 O2 179.5(6) ?
C22 C23 C24 C25 0.3(9) ?
O2 C24 C25 C26 -180.0(5) ?
C23 C24 C25 C26 -0.9(8) ?
C24 C25 C26 C21 1.1(8) ?
C22 C21 C26 C25 -0.7(8) ?
S1 C21 C26 C25 175.0(4) ?

loop_
_cod_related_entry_id
_cod_related_entry_database
_cod_related_entry_code
1 ChemSpider 6374
